data_4034692
loop_
_publ_author_name
'Yuan, Yumeng'
'Pan, Guoshuai'
'Zhang, Xiaofeng'
'Li, Buhong'
'Xiang, Shengchang'
'Huang, Qiufeng'

_publ_section_title
;
 Synthesis of seven-membered azepino[3,2,1-hi]indoles via
 rhodium-catalyzed regioselectively C-H activation/DBU-catalyzed
 intramolecualr amidation of 7-phenylindoles in one pot.
;
_journal_name_full 'The Journal of organic chemistry'
_journal_paper_doi 10.1021/acs.joc.9b02289
_journal_year 2019
_chemical_formula_moiety 'C18 H12 F N O3'
_chemical_formula_sum 'C18 H12 F N O3'
_chemical_formula_weight 309.29
_chemical_name_systematic 116
_space_group_crystal_system triclinic
_space_group_IT_number 2
_space_group_name_Hall '-P 1'
_space_group_name_H-M_alt 'P -1'
_atom_sites_solution_hydrogens geom
_atom_sites_solution_primary dual
_audit_creation_date 2019-05-16
_audit_creation_method
;
Olex2 1.2
(compiled 2018.05.29 svn.r3508 for OlexSys, GUI svn.r5506)
;
_cell_angle_alpha 98.873(4)
_cell_angle_beta 94.769(5)
_cell_angle_gamma 106.281(6)
_cell_formula_units_Z 2
_cell_length_a 7.5278(5)
_cell_length_b 7.5377(5)
_cell_length_c 13.1321(6)
_cell_measurement_reflns_used 2662
_cell_measurement_temperature 295.11(10)
_cell_measurement_theta_max 72.7700
_cell_measurement_theta_min 6.1890
_cell_volume 700.40(8)
_computing_cell_refinement 'CrysAlisPro 1.171.39.46e (Rigaku OD, 2018)'
_computing_data_collection 'CrysAlisPro 1.171.39.46e (Rigaku OD, 2018)'
_computing_data_reduction 'CrysAlisPro 1.171.39.46e (Rigaku OD, 2018)'
_computing_molecular_graphics 'Olex2 (Dolomanov et al., 2009)'
_computing_publication_material 'Olex2 (Dolomanov et al., 2009)'
_computing_structure_refinement 'ShelXL (Sheldrick, 2015)'
_computing_structure_solution 'ShelXT (Sheldrick, 2015)'
_diffrn_ambient_environment air
_diffrn_ambient_temperature 295.11(10)
_diffrn_detector 'CCD plate'
_diffrn_detector_area_resol_mean 10.5148
_diffrn_detector_type Atlas
_diffrn_measured_fraction_theta_full 0.981
_diffrn_measured_fraction_theta_max 0.952
_diffrn_measurement_details
;
List of Runs (angles in degrees, time in seconds):

  # Type    Start    End  Width  t~exp~   \w     \q     \k     \f   Frames
--------------------------------------------------------------------------
  1  \w    -59.00  27.00   1.00    1.00    --  -40.32  38.00 120.00   86
  2  \w    -64.00  27.00   1.00    1.00    --  -40.32  57.00-120.00   91
  3  \w   -111.00 -17.00   1.00    1.00    --  -40.32 -38.00 -60.00   94
  4  \w     65.00  95.00   1.00    1.00    --   40.32-125.00 -90.00   30
  5  \w      2.00  31.00   1.00    1.00    --   40.32 -99.00-150.00   29
  6  \w     37.00 127.00   1.00    1.00    --  103.24 -45.00 -30.00   90
  7  \w     92.00 117.00   1.00    1.00    --  103.24-125.00 -90.00   25
  8  \w     49.00  75.00   1.00    1.00    --  103.24-125.00 -90.00   26
  9  \w     32.00 115.00   1.00    1.00    --  103.24-125.00  30.00   83
 10  \w     83.00 112.00   1.00    1.00    --  103.24-125.00-150.00   29
 11  \w     98.00 174.00   1.00    1.00    --  103.24 125.00  60.00   76
 12  \w     40.00 125.00   1.00    1.00    --  103.24 -61.00 150.00   85
 13  \w     60.00 135.00   1.00    1.00    --  103.24 -77.00  30.00   75
 14  \w     75.00 171.00   1.00    1.00    --  103.24  30.00 150.00   96
 15  \w     54.00 173.00   1.00    1.00    --  103.24  15.00-120.00  119
;
_diffrn_measurement_device 'four-circle diffractometer'
_diffrn_measurement_device_type 'SuperNova, Dual, Cu at home/near, Atlas'
_diffrn_measurement_method '\w scans'
_diffrn_orient_matrix_type 'CrysAlisPro convention (1999,Acta A55,543-557)'
_diffrn_orient_matrix_UB_11 -0.1994384000
_diffrn_orient_matrix_UB_12 -0.0020972000
_diffrn_orient_matrix_UB_13 0.0196653000
_diffrn_orient_matrix_UB_21 0.0294484000
_diffrn_orient_matrix_UB_22 0.1895445000
_diffrn_orient_matrix_UB_23 -0.0365962000
_diffrn_orient_matrix_UB_31 -0.0750566000
_diffrn_orient_matrix_UB_32 -0.1049806000
_diffrn_orient_matrix_UB_33 -0.1123682000
_diffrn_radiation_monochromator mirror
_diffrn_radiation_probe x-ray
_diffrn_radiation_type CuK\a
_diffrn_radiation_wavelength 1.54184
_diffrn_reflns_av_R_equivalents 0.0185
_diffrn_reflns_av_unetI/netI 0.0180
_diffrn_reflns_Laue_measured_fraction_full 0.981
_diffrn_reflns_Laue_measured_fraction_max 0.952
_diffrn_reflns_limit_h_max 8
_diffrn_reflns_limit_h_min -9
_diffrn_reflns_limit_k_max 9
_diffrn_reflns_limit_k_min -8
_diffrn_reflns_limit_l_max 14
_diffrn_reflns_limit_l_min -16
_diffrn_reflns_number 4401
_diffrn_reflns_point_group_measured_fraction_full 0.981
_diffrn_reflns_point_group_measured_fraction_max 0.952
_diffrn_reflns_theta_full 67.684
_diffrn_reflns_theta_max 72.478
_diffrn_reflns_theta_min 3.437
_diffrn_source 'micro-focus sealed X-ray tube'
_diffrn_source_type 'SuperNova (Cu) X-ray Source'
_exptl_absorpt_coefficient_mu 0.916
_exptl_absorpt_correction_T_max 1.00000
_exptl_absorpt_correction_T_min 0.53677
_exptl_absorpt_correction_type multi-scan
_exptl_absorpt_process_details
;
CrysAlisPro 1.171.39.46e (Rigaku Oxford Diffraction, 2018)
Empirical absorption correction using spherical harmonics,
 implemented in SCALE3 ABSPACK scaling algorithm.
;
_exptl_crystal_colour 'clear light colourless'
_exptl_crystal_colour_lustre clear
_exptl_crystal_colour_modifier light
_exptl_crystal_colour_primary colourless
_exptl_crystal_density_diffrn 1.467
_exptl_crystal_description block
_exptl_crystal_F_000 320
_exptl_crystal_size_max 0.1
_exptl_crystal_size_mid 0.1
_exptl_crystal_size_min 0.1
_refine_diff_density_max 0.225
_refine_diff_density_min -0.250
_refine_diff_density_rms 0.050
_refine_ls_extinction_method none
_refine_ls_goodness_of_fit_ref 1.042
_refine_ls_hydrogen_treatment constr
_refine_ls_matrix_type full
_refine_ls_number_parameters 209
_refine_ls_number_reflns 2638
_refine_ls_number_restraints 0
_refine_ls_restrained_S_all 1.042
_refine_ls_R_factor_all 0.0512
_refine_ls_R_factor_gt 0.0488
_refine_ls_shift/su_max 0.000
_refine_ls_shift/su_mean 0.000
_refine_ls_structure_factor_coef Fsqd
_refine_ls_weighting_details 'w=1/[\s^2^(Fo^2^)+(0.0889P)^2^+0.0974P] where P=(Fo^2^+2Fc^2^)/3'
_refine_ls_weighting_scheme calc
_refine_ls_wR_factor_gt 0.1280
_refine_ls_wR_factor_ref 0.1314
_reflns_Friedel_coverage 0.000
_reflns_number_gt 2446
_reflns_number_total 2638
_reflns_threshold_expression 'I > 2\s(I)'
_cod_data_source_file jo9b02289_si_006.cif
_cod_data_source_block zh-yym116
_cod_database_code 4034692
_shelx_shelxl_version_number 2014/7
_chemical_oxdiff_formula 'C1 H1 O1 N1'
_shelx_space_group_comment
;
The symmetry employed for this shelxl refinement is uniquely defined
by the following loop, which should always be used as a source of
symmetry information in preference to the above space-group names.
They are only intended as comments.
;
_shelx_estimated_absorpt_t_max 0.914
_shelx_estimated_absorpt_t_min 0.914
_reflns_odcompleteness_completeness 99.96
_reflns_odcompleteness_iscentric 1
_reflns_odcompleteness_theta 66.97
_olex2_refinement_description
;
1. Fixed Uiso
 At 1.2 times of:
  All C(H) groups
 At 1.5 times of:
  All C(H,H,H) groups
2.a Ternary CH refined with riding coordinates:
 C008(H008)
2.b Aromatic/amide H refined with riding coordinates:
 C00C(H00C), C00F(H00F), C00G(H00G), C00H(H00H), C00I(H00I), C00J(H00J),
 C00L(H00L), C00M(H00M)
2.c Idealised Me refined as rotating group:
 C00K(H00A,H00B,H00D)
;
_olex2_submission_special_instructions 'No special instructions were received'
_oxdiff_exptl_absorpt_empirical_details
;
Empirical correction (ABSPACK) includes:
- Absorption correction using spherical harmonics
- Frame scaling
;
_oxdiff_exptl_absorpt_empirical_full_max 1.618
_oxdiff_exptl_absorpt_empirical_full_min 0.543

loop_
_space_group_symop_operation_xyz
'x, y, z'
'-x, -y, -z'

loop_
_atom_site_label
_atom_site_type_symbol
_atom_site_fract_x
_atom_site_fract_y
_atom_site_fract_z
_atom_site_U_iso_or_equiv
_atom_site_adp_type
_atom_site_occupancy
_atom_site_site_symmetry_order
_atom_site_calc_flag
_atom_site_refinement_flags_posn
O001 O 0.04803(14) 0.53307(14) 0.86860(9) 0.0482(3) Uani 1 1 d .
O002 O 0.38451(18) 0.34509(15) 0.90091(9) 0.0565(3) Uani 1 1 d .
N003 N 0.34820(16) 0.38209(15) 0.73387(9) 0.0373(3) Uani 1 1 d .
F004 F 0.2146(2) 0.65974(19) 0.38559(8) 0.0869(4) Uani 1 1 d .
O005 O 0.15633(17) 0.81018(18) 0.82001(12) 0.0679(4) Uani 1 1 d .
C006 C 0.52836(18) 0.79460(17) 0.84173(10) 0.0360(3) Uani 1 1 d .
C007 C 0.18196(18) 0.67662(18) 0.84879(10) 0.0372(3) Uani 1 1 d .
C008 C 0.37289(18) 0.65013(18) 0.87587(10) 0.0353(3) Uani 1 1 d .
H008 H 0.3965 0.6740 0.9520 0.042 Uiso 1 1 calc R
C009 C 0.53531(19) 0.80676(18) 0.73659(11) 0.0380(3) Uani 1 1 d .
C00A C 0.37127(18) 0.44722(18) 0.84049(10) 0.0372(3) Uani 1 1 d .
C00B C 0.40176(19) 0.67242(19) 0.65169(10) 0.0388(3) Uani 1 1 d .
C00C C 0.6650(2) 0.91961(19) 0.91782(12) 0.0442(3) Uani 1 1 d .
H00C H 0.6588 0.9116 0.9875 0.053 Uiso 1 1 calc R
C00D C 0.32768(18) 0.48117(19) 0.65335(10) 0.0364(3) Uani 1 1 d .
C00E C 0.2366(2) 0.3472(2) 0.56392(11) 0.0438(3) Uani 1 1 d .
C00F C 0.2777(2) 0.18867(19) 0.69176(12) 0.0451(3) Uani 1 1 d .
H00F H 0.2780 0.0922 0.7281 0.054 Uiso 1 1 calc R
C00G C 0.6826(2) 0.9474(2) 0.71157(13) 0.0489(4) Uani 1 1 d .
H00G H 0.6891 0.9580 0.6423 0.059 Uiso 1 1 calc R
C00H C 0.2103(2) 0.1647(2) 0.59162(13) 0.0493(4) Uani 1 1 d .
H00H H 0.1556 0.0497 0.5472 0.059 Uiso 1 1 calc R
C00I C 0.3568(2) 0.7263(2) 0.55797(12) 0.0493(4) Uani 1 1 d .
H00I H 0.3960 0.8526 0.5527 0.059 Uiso 1 1 calc R
C00J C 0.8099(2) 1.0556(2) 0.89089(14) 0.0544(4) Uani 1 1 d .
H00J H 0.9018 1.1371 0.9420 0.065 Uiso 1 1 calc R
C00K C -0.1394(2) 0.5497(3) 0.85918(15) 0.0565(4) Uani 1 1 d .
H00A H -0.1594 0.6055 0.8000 0.085 Uiso 1 1 calc GR
H00B H -0.1549 0.6274 0.9209 0.085 Uiso 1 1 calc GR
H00D H -0.2281 0.4271 0.8504 0.085 Uiso 1 1 calc GR
C00L C 0.8172(2) 1.0695(2) 0.78703(15) 0.0569(4) Uani 1 1 d .
H00L H 0.9133 1.1617 0.7686 0.068 Uiso 1 1 calc R
C00M C 0.1964(2) 0.4050(3) 0.47094(12) 0.0551(4) Uani 1 1 d .
H00M H 0.1336 0.3199 0.4111 0.066 Uiso 1 1 calc R
C00N C 0.2554(3) 0.5950(3) 0.47349(12) 0.0563(4) Uani 1 1 d .

loop_
_atom_site_aniso_label
_atom_site_aniso_U_11
_atom_site_aniso_U_22
_atom_site_aniso_U_33
_atom_site_aniso_U_23
_atom_site_aniso_U_13
_atom_site_aniso_U_12
O001 0.0364(5) 0.0383(6) 0.0722(7) 0.0166(5) 0.0119(4) 0.0100(4)
O002 0.0760(8) 0.0400(6) 0.0550(6) 0.0215(5) -0.0013(5) 0.0156(5)
N003 0.0416(6) 0.0267(5) 0.0460(6) 0.0107(4) 0.0086(4) 0.0112(4)
F004 0.1348(12) 0.0889(9) 0.0459(6) 0.0283(5) 0.0036(6) 0.0413(8)
O005 0.0566(7) 0.0583(7) 0.1107(11) 0.0478(7) 0.0285(7) 0.0299(6)
C006 0.0363(6) 0.0275(6) 0.0468(7) 0.0101(5) 0.0096(5) 0.0110(5)
C007 0.0411(7) 0.0337(7) 0.0392(6) 0.0085(5) 0.0116(5) 0.0124(5)
C008 0.0388(7) 0.0320(6) 0.0359(6) 0.0096(5) 0.0074(5) 0.0094(5)
C009 0.0434(7) 0.0282(6) 0.0478(7) 0.0115(5) 0.0158(6) 0.0143(5)
C00A 0.0359(6) 0.0319(6) 0.0454(7) 0.0145(5) 0.0049(5) 0.0089(5)
C00B 0.0451(7) 0.0365(7) 0.0419(7) 0.0136(5) 0.0163(5) 0.0170(6)
C00C 0.0462(7) 0.0324(7) 0.0526(8) 0.0059(6) 0.0062(6) 0.0105(6)
C00D 0.0384(6) 0.0353(7) 0.0397(6) 0.0100(5) 0.0109(5) 0.0143(5)
C00E 0.0449(7) 0.0416(8) 0.0462(7) 0.0054(6) 0.0084(6) 0.0158(6)
C00F 0.0479(8) 0.0285(7) 0.0602(8) 0.0100(6) 0.0096(6) 0.0121(6)
C00G 0.0574(9) 0.0339(7) 0.0588(9) 0.0139(6) 0.0255(7) 0.0111(6)
C00H 0.0515(8) 0.0345(7) 0.0578(8) 0.0013(6) 0.0067(6) 0.0105(6)
C00I 0.0656(9) 0.0454(8) 0.0465(8) 0.0194(6) 0.0184(7) 0.0230(7)
C00J 0.0471(8) 0.0349(8) 0.0728(10) 0.0019(7) 0.0073(7) 0.0030(6)
C00K 0.0364(7) 0.0547(9) 0.0776(11) 0.0086(8) 0.0108(7) 0.0134(7)
C00L 0.0523(9) 0.0338(7) 0.0815(11) 0.0099(7) 0.0267(8) 0.0032(6)
C00M 0.0644(10) 0.0594(10) 0.0419(8) 0.0042(7) 0.0058(7) 0.0225(8)
C00N 0.0744(11) 0.0646(10) 0.0398(7) 0.0197(7) 0.0119(7) 0.0301(9)

loop_
_atom_type_symbol
_atom_type_description
_atom_type_scat_dispersion_real
_atom_type_scat_dispersion_imag
_atom_type_scat_source
C C 0.0181 0.0091 'International Tables Vol C Tables 4.2.6.8 and 6.1.1.4'
H H 0.0000 0.0000 'International Tables Vol C Tables 4.2.6.8 and 6.1.1.4'
F F 0.0727 0.0534 'International Tables Vol C Tables 4.2.6.8 and 6.1.1.4'
N N 0.0311 0.0180 'International Tables Vol C Tables 4.2.6.8 and 6.1.1.4'
O O 0.0492 0.0322 'International Tables Vol C Tables 4.2.6.8 and 6.1.1.4'

loop_
_geom_angle_atom_site_label_1
_geom_angle_atom_site_label_2
_geom_angle_atom_site_label_3
_geom_angle
C007 O001 C00K 116.37(12)
C00A N003 C00D 127.98(11)
C00A N003 C00F 121.14(11)
C00D N003 C00F 107.69(11)
C009 C006 C008 121.58(12)
C00C C006 C008 118.31(12)
C00C C006 C009 120.10(12)
O001 C007 C008 109.99(11)
O005 C007 O001 124.64(13)
O005 C007 C008 125.25(13)
C006 C008 C007 112.38(10)
C006 C008 C00A 114.35(10)
C00A C008 C007 111.79(11)
C006 C009 C00B 122.94(12)
C006 C009 C00G 118.01(13)
C00G C009 C00B 118.96(13)
O002 C00A N003 120.80(13)
O002 C00A C008 122.42(13)
N003 C00A C008 116.75(10)
C00D C00B C009 123.52(12)
C00D C00B C00I 115.08(13)
C00I C00B C009 121.04(13)
C00J C00C C006 120.70(14)
N003 C00D C00E 107.29(11)
C00B C00D N003 129.33(12)
C00B C00D C00E 122.85(13)
C00D C00E C00H 106.78(13)
C00M C00E C00D 120.25(14)
C00M C00E C00H 132.93(14)
C00H C00F N003 109.67(13)
C00L C00G C009 121.52(15)
C00F C00H C00E 108.49(13)
C00N C00I C00B 120.91(14)
C00C C00J C00L 119.60(15)
C00G C00L C00J 120.07(14)
C00N C00M C00E 115.70(14)
F004 C00N C00I 117.19(16)
F004 C00N C00M 118.15(15)
C00M C00N C00I 124.65(14)

loop_
_geom_bond_atom_site_label_1
_geom_bond_atom_site_label_2
_geom_bond_distance
O001 C007 1.3318(16)
O001 C00K 1.4478(18)
O002 C00A 1.2043(17)
N003 C00A 1.3898(18)
N003 C00D 1.4074(17)
N003 C00F 1.4077(17)
F004 C00N 1.3652(18)
O005 C007 1.1865(17)
C006 C008 1.5099(17)
C006 C009 1.4020(19)
C006 C00C 1.393(2)
C007 C008 1.5265(18)
C008 C00A 1.5246(18)
C009 C00B 1.474(2)
C009 C00G 1.4032(19)
C00B C00D 1.3966(19)
C00B C00I 1.399(2)
C00C C00J 1.383(2)
C00D C00E 1.4075(19)
C00E C00H 1.441(2)
C00E C00M 1.396(2)
C00F C00H 1.336(2)
C00G C00L 1.373(2)
C00I C00N 1.375(2)
C00J C00L 1.388(3)
C00M C00N 1.370(3)
